data_7003492
loop_
_publ_author_name
'Durand, J\'er\^ome'
'Zangrando, Ennio'
'Carfagna, Carla'
'Milani, Barbara'

_publ_section_title
;
 New atropisomeric N--N ligands for CO/vinyl arene copolymerization
 reaction
;
_journal_issue 16
_journal_name_full 'Dalton Transactions'
_journal_page_first 2171
_journal_page_last 2182
_journal_paper_doi 10.1039/b716656g
_journal_year 2008
_chemical_formula_moiety 'C24 H20 N4 O4 Pd 2+, 2(P F6 1-)'
_chemical_formula_sum 'C24 H20 F12 N4 O4 P2 Pd'
_chemical_formula_weight 824.78
_chemical_name_common
;bis(3,3-(ethylenedioxy)-2,2-bipyridine)-palladium(ii)
bis(hexafluorophosphate)
;
_chemical_name_systematic
;
bis(3,3-(ethylenedioxy)-2,2-bipyridine)-palladium(II)
bis(hexafluorophosphate)
;
_space_group_IT_number 2
_symmetry_cell_setting triclinic
_symmetry_space_group_name_Hall '-P 1'
_symmetry_space_group_name_H-M 'P -1'
_atom_sites_solution_hydrogens geom
_atom_sites_solution_primary direct
_atom_sites_solution_secondary difmap
_audit_creation_method SHELXL-97
_cell_angle_alpha 96.08(2)
_cell_angle_beta 97.68(3)
_cell_angle_gamma 107.75(2)
_cell_formula_units_Z 1
_cell_length_a 7.862(3)
_cell_length_b 9.272(3)
_cell_length_c 10.358(4)
_cell_measurement_temperature 293(2)
_cell_volume 704.0(5)
_computing_cell_refinement 'Mosflm (Acta Cryst. D50, 760, 1994)'
_computing_data_collection 'Nonius Xpress'
_computing_data_reduction 'Scala (Acta Cryst. D50, 760, 1994)'
_computing_molecular_graphics 'Ortep3/windows (Farrugia,1997)'
_computing_publication_material 'Wingx 1.70.00 (Farrugia, 1999)'
_computing_structure_refinement 'SHELX97 (Sheldrick, 1998)'
_computing_structure_solution 'SHELX97 (Sheldrick, 1998)'
_diffrn_ambient_temperature 293(2)
_diffrn_measured_fraction_theta_full 0.908
_diffrn_measured_fraction_theta_max 0.908
_diffrn_measurement_device_type 'image plate dip1030'
_diffrn_measurement_method 'laser scanner'
_diffrn_radiation_monochromator graphite
_diffrn_radiation_source 'fine-focus sealed tube'
_diffrn_radiation_type Mok\a
_diffrn_radiation_wavelength 0.71073
_diffrn_reflns_av_R_equivalents 0.0410
_diffrn_reflns_av_sigmaI/netI 0.0569
_diffrn_reflns_limit_h_max 10
_diffrn_reflns_limit_h_min -10
_diffrn_reflns_limit_k_max 12
_diffrn_reflns_limit_k_min -12
_diffrn_reflns_limit_l_max 14
_diffrn_reflns_limit_l_min -14
_diffrn_reflns_number 7619
_diffrn_reflns_theta_full 29.00
_diffrn_reflns_theta_max 29.00
_diffrn_reflns_theta_min 2.83
_exptl_absorpt_coefficient_mu 0.894
_exptl_absorpt_correction_T_max 0.8798
_exptl_absorpt_correction_T_min 0.4615
_exptl_absorpt_correction_type refdelf
_exptl_absorpt_process_details
;
Parkin S,Moezzi B & Hope H, (1995) J. Appl. Cryst. 28, 53-56
Cubic fit to sin(theta)/lambda - 24 parameters
;
_exptl_crystal_colour yellow
_exptl_crystal_density_diffrn 1.945
_exptl_crystal_density_method 'not measured'
_exptl_crystal_F_000 408
_refine_diff_density_max 0.592
_refine_diff_density_min -1.228
_refine_diff_density_rms 0.080
_refine_ls_extinction_method none
_refine_ls_goodness_of_fit_ref 1.062
_refine_ls_hydrogen_treatment constr
_refine_ls_matrix_type full
_refine_ls_number_parameters 251
_refine_ls_number_reflns 3397
_refine_ls_number_restraints 0
_refine_ls_restrained_S_all 1.104
_refine_ls_R_factor_all 0.0460
_refine_ls_R_factor_gt 0.0407
_refine_ls_shift/su_max 0.001
_refine_ls_shift/su_mean 0.000
_refine_ls_structure_factor_coef Fsqd
_refine_ls_weighting_details 'calc w=1/[\s^2^(Fo^2^)+(0.0352P)^2^+0.6374P] where P=(Fo^2^+2Fc^2^)/3'
_refine_ls_weighting_scheme calc
_refine_ls_wR_factor_gt 0.1053
_refine_ls_wR_factor_ref 0.1118
_reflns_number_gt 3107
_reflns_number_total 3397
_reflns_threshold_expression >2sigma(I)
_cod_data_source_file b716656g.txt
_cod_data_source_block 3c
_cod_original_cell_volume 704.0(4)
_cod_database_code 7003492

loop_
_symmetry_equiv_pos_as_xyz
'x, y, z'
'-x, -y, -z'

loop_
_atom_site_label
_atom_site_type_symbol
_atom_site_fract_x
_atom_site_fract_y
_atom_site_fract_z
_atom_site_U_iso_or_equiv
_atom_site_adp_type
_atom_site_occupancy
_atom_site_symmetry_multiplicity
_atom_site_calc_flag
_atom_site_refinement_flags
_atom_site_disorder_assembly
_atom_site_disorder_group
Pd Pd 1.0000 0.0000 0.0000 0.04139(13) Uani 1 2 d S . .
N1 N 0.8157(4) 0.1055(3) 0.0335(3) 0.0445(6) Uani 1 1 d . . .
N2 N 0.8688(4) -0.1268(3) 0.1285(3) 0.0440(6) Uani 1 1 d . . .
O1 O 0.5194(4) 0.0895(3) 0.2761(3) 0.0580(6) Uani 1 1 d . . .
O2 O 0.7534(5) 0.0017(4) 0.4422(3) 0.0656(8) Uani 1 1 d . . .
C1 C 0.7513(5) 0.1878(4) -0.0471(3) 0.0503(8) Uani 1 1 d . . .
H1 H 0.7956 0.2018 -0.1253 0.060 Uiso 1 1 calc R . .
C2 C 0.6216(5) 0.2529(5) -0.0184(4) 0.0564(9) Uani 1 1 d . . .
H2 H 0.5839 0.3142 -0.0738 0.068 Uiso 1 1 calc R . .
C3 C 0.5497(5) 0.2251(5) 0.0935(4) 0.0550(8) Uani 1 1 d . . .
H3 H 0.4622 0.2675 0.1149 0.066 Uiso 1 1 calc R . .
C4 C 0.6081(5) 0.1331(4) 0.1750(3) 0.0487(7) Uani 1 1 d . . .
C5 C 0.7474(4) 0.0773(4) 0.1461(3) 0.0433(7) Uani 1 1 d . . .
C6 C 0.8027(4) -0.0393(4) 0.2125(3) 0.0434(7) Uani 1 1 d . . .
C7 C 0.7762(5) -0.0824(5) 0.3353(3) 0.0520(8) Uani 1 1 d . . .
C8 C 0.7748(6) -0.2299(5) 0.3549(4) 0.0627(10) Uani 1 1 d . . .
H8 H 0.7467 -0.2646 0.4329 0.075 Uiso 1 1 calc R . .
C9 C 0.8145(6) -0.3234(5) 0.2603(4) 0.0609(10) Uani 1 1 d . . .
H9 H 0.8042 -0.4240 0.2703 0.073 Uiso 1 1 calc R . .
C10 C 0.8702(5) -0.2655(4) 0.1495(4) 0.0521(8) Uani 1 1 d . . .
H10 H 0.9090 -0.3244 0.0890 0.063 Uiso 1 1 calc R . .
C11 C 0.6040(7) 0.1859(5) 0.4020(4) 0.0664(11) Uani 1 1 d . . .
H11A H 0.5256 0.1593 0.4666 0.080 Uiso 1 1 calc R . .
H11B H 0.6235 0.2926 0.3932 0.080 Uiso 1 1 calc R . .
C12 C 0.7810(6) 0.1627(5) 0.4463(4) 0.0635(10) Uani 1 1 d . . .
H12A H 0.8658 0.2043 0.3891 0.076 Uiso 1 1 calc R . .
H12B H 0.8319 0.2160 0.5354 0.076 Uiso 1 1 calc R . .
P1 P 0.21513(15) 0.45130(12) 0.28045(10) 0.0557(2) Uani 1 1 d . . .
F5 F 0.1609(5) 0.2694(3) 0.2704(4) 0.0972(10) Uani 1 1 d . . .
F6 F 0.2677(5) 0.6327(3) 0.2889(3) 0.0840(8) Uani 1 1 d . . .
F1 F 0.1846(14) 0.4648(9) 0.4300(6) 0.095(2) Uani 0.54 1 d P . .
F2 F 0.0077(10) 0.4170(9) 0.2326(11) 0.107(2) Uani 0.54 1 d P . .
F3 F 0.2507(14) 0.4222(10) 0.1384(7) 0.100(3) Uani 0.54 1 d P . .
F4 F 0.4195(11) 0.4649(12) 0.3349(11) 0.108(3) Uani 0.54 1 d P . .
F2A F 0.0677(14) 0.4541(11) 0.1549(9) 0.101(3) Uani 0.46 1 d P . .
F1A F 0.0819(16) 0.4629(12) 0.3768(12) 0.109(3) Uani 0.46 1 d P . .
F4A F 0.3643(17) 0.4679(13) 0.3930(10) 0.109(4) Uani 0.46 1 d P . .
F3A F 0.3515(13) 0.4607(11) 0.1757(11) 0.095(3) Uani 0.46 1 d P . .

loop_
_atom_site_aniso_label
_atom_site_aniso_U_11
_atom_site_aniso_U_22
_atom_site_aniso_U_33
_atom_site_aniso_U_23
_atom_site_aniso_U_13
_atom_site_aniso_U_12
Pd 0.0459(2) 0.0444(2) 0.03822(18) 0.00634(13) 0.01343(13) 0.01840(15)
N1 0.0481(14) 0.0471(16) 0.0419(13) 0.0076(11) 0.0123(11) 0.0185(13)
N2 0.0473(14) 0.0452(15) 0.0444(13) 0.0117(11) 0.0162(11) 0.0171(13)
O1 0.0560(14) 0.0617(17) 0.0606(15) 0.0070(12) 0.0260(12) 0.0196(13)
O2 0.087(2) 0.073(2) 0.0491(14) 0.0161(12) 0.0312(13) 0.0341(17)
C1 0.0516(18) 0.054(2) 0.0485(17) 0.0112(14) 0.0107(14) 0.0198(17)
C2 0.056(2) 0.055(2) 0.065(2) 0.0192(17) 0.0111(16) 0.0230(18)
C3 0.0519(19) 0.051(2) 0.067(2) 0.0083(16) 0.0148(16) 0.0233(17)
C4 0.0491(18) 0.0471(19) 0.0525(18) 0.0050(14) 0.0170(14) 0.0167(16)
C5 0.0446(16) 0.0437(17) 0.0426(15) 0.0036(12) 0.0119(12) 0.0151(14)
C6 0.0445(16) 0.0423(17) 0.0452(16) 0.0073(12) 0.0145(12) 0.0137(14)
C7 0.0551(19) 0.060(2) 0.0488(17) 0.0138(15) 0.0206(14) 0.0233(18)
C8 0.069(2) 0.070(3) 0.064(2) 0.0326(19) 0.0278(19) 0.030(2)
C9 0.063(2) 0.052(2) 0.080(3) 0.0277(19) 0.0273(19) 0.025(2)
C10 0.0524(19) 0.0476(19) 0.061(2) 0.0081(15) 0.0165(15) 0.0199(16)
C11 0.084(3) 0.064(3) 0.058(2) 0.0009(18) 0.032(2) 0.028(2)
C12 0.076(3) 0.064(2) 0.0490(19) 0.0014(17) 0.0219(18) 0.019(2)
P1 0.0621(6) 0.0533(6) 0.0526(5) 0.0030(4) 0.0106(4) 0.0212(5)
F5 0.103(2) 0.0552(16) 0.128(3) 0.0011(17) 0.021(2) 0.0222(17)
F6 0.132(3) 0.0584(16) 0.0672(15) 0.0111(12) 0.0308(16) 0.0333(17)
F1 0.142(6) 0.079(4) 0.063(3) 0.017(3) 0.033(4) 0.026(4)
F2 0.070(4) 0.084(4) 0.163(7) -0.001(4) -0.011(4) 0.039(3)
F3 0.153(7) 0.088(5) 0.058(3) 0.003(3) 0.038(4) 0.034(5)
F4 0.064(3) 0.108(5) 0.144(7) 0.008(5) 0.003(4) 0.025(3)
F2A 0.102(6) 0.084(5) 0.102(5) 0.009(4) -0.028(4) 0.029(4)
F1A 0.128(6) 0.100(6) 0.125(7) 0.029(5) 0.079(5) 0.046(5)
F4A 0.122(8) 0.100(6) 0.092(5) 0.021(5) -0.032(5) 0.035(6)
F3A 0.106(6) 0.074(5) 0.130(7) 0.016(4) 0.060(5) 0.048(5)

loop_
_atom_type_symbol
_atom_type_description
_atom_type_scat_dispersion_real
_atom_type_scat_dispersion_imag
_atom_type_scat_source
C C 0.0033 0.0016 'International Tables Vol C Tables 4.2.6.8 and 6.1.1.4'
H H 0.0000 0.0000 'International Tables Vol C Tables 4.2.6.8 and 6.1.1.4'
N N 0.0061 0.0033 'International Tables Vol C Tables 4.2.6.8 and 6.1.1.4'
O O 0.0106 0.0060 'International Tables Vol C Tables 4.2.6.8 and 6.1.1.4'
F F 0.0171 0.0103 'International Tables Vol C Tables 4.2.6.8 and 6.1.1.4'
P P 0.1023 0.0942 'International Tables Vol C Tables 4.2.6.8 and 6.1.1.4'
Pd Pd -0.9988 1.0072 'International Tables Vol C Tables 4.2.6.8 and 6.1.1.4'

loop_
_geom_angle_atom_site_label_1
_geom_angle_atom_site_label_2
_geom_angle_atom_site_label_3
_geom_angle
_geom_angle_site_symmetry_1
_geom_angle_site_symmetry_3
_geom_angle_publ_flag
N1 Pd N1 180.00(19) 2_755 . ?
N1 Pd N2 78.77(11) 2_755 2_755 ?
N1 Pd N2 101.23(11) . 2_755 ?
N1 Pd N2 101.23(11) 2_755 . ?
N1 Pd N2 78.77(11) . . ?
N2 Pd N2 180.0(3) 2_755 . ?
C1 N1 C5 120.0(3) . . ?
C1 N1 Pd 126.1(2) . . ?
C5 N1 Pd 113.7(2) . . ?
C10 N2 C6 121.2(3) . . ?
C10 N2 Pd 126.8(2) . . ?
C6 N2 Pd 111.1(2) . . ?
C4 O1 C11 113.8(3) . . ?
C7 O2 C12 120.8(3) . . ?
N1 C1 C2 122.5(3) . . ?
C3 C2 C1 118.4(3) . . ?
C2 C3 C4 119.8(3) . . ?
O1 C4 C3 119.3(3) . . ?
O1 C4 C5 120.9(3) . . ?
C3 C4 C5 119.6(3) . . ?
N1 C5 C4 119.4(3) . . ?
N1 C5 C6 114.6(3) . . ?
C4 C5 C6 124.7(3) . . ?
N2 C6 C7 118.4(3) . . ?
N2 C6 C5 111.4(3) . . ?
C7 C6 C5 129.7(3) . . ?
O2 C7 C6 128.1(4) . . ?
O2 C7 C8 113.8(3) . . ?
C6 C7 C8 118.1(3) . . ?
C9 C8 C7 120.6(4) . . ?
C8 C9 C10 118.9(4) . . ?
N2 C10 C9 120.9(3) . . ?
O1 C11 C12 108.8(3) . . ?
O2 C12 C11 109.4(4) . . ?
F4A P1 F3 118.4(7) . . ?
F4A P1 F1A 91.5(7) . . ?
F3 P1 F1A 149.9(7) . . ?
F4A P1 F2 147.3(7) . . ?
F3 P1 F2 92.7(6) . . ?
F1A P1 F2 57.2(6) . . ?
F4A P1 F4 29.4(5) . . ?
F3 P1 F4 89.1(5) . . ?
F1A P1 F4 120.9(6) . . ?
F2 P1 F4 172.6(5) . . ?
F4A P1 F6 91.5(5) . . ?
F3 P1 F6 95.5(3) . . ?
F1A P1 F6 86.8(4) . . ?
F2 P1 F6 95.5(3) . . ?
F4 P1 F6 91.5(4) . . ?
F4A P1 F1 58.1(6) . . ?
F3 P1 F1 173.6(5) . . ?
F1A P1 F1 33.4(4) . . ?
F2 P1 F1 89.9(5) . . ?
F4 P1 F1 87.6(5) . . ?
F6 P1 F1 90.1(3) . . ?
F4A P1 F5 89.2(5) . . ?
F3 P1 F5 84.1(4) . . ?
F1A P1 F5 93.3(4) . . ?
F2 P1 F5 84.0(3) . . ?
F4 P1 F5 89.0(4) . . ?
F6 P1 F5 179.3(2) . . ?
F1 P1 F5 90.3(3) . . ?
F4A P1 F3A 91.6(7) . . ?
F3 P1 F3A 28.8(4) . . ?
F1A P1 F3A 172.4(5) . . ?
F2 P1 F3A 120.7(6) . . ?
F4 P1 F3A 62.2(5) . . ?
F6 P1 F3A 86.1(4) . . ?
F1 P1 F3A 149.4(6) . . ?
F5 P1 F3A 93.7(4) . . ?
F4A P1 F2A 172.9(6) . . ?
F3 P1 F2A 59.7(6) . . ?
F1A P1 F2A 91.2(6) . . ?
F2 P1 F2A 37.4(4) . . ?
F4 P1 F2A 147.0(6) . . ?
F6 P1 F2A 82.1(3) . . ?
F1 P1 F2A 124.5(6) . . ?
F5 P1 F2A 97.3(4) . . ?
F3A P1 F2A 85.1(6) . . ?
F1A F1 F4A 128.5(10) . . ?
F1A F1 P1 71.0(7) . . ?
F4A F1 P1 57.7(4) . . ?
F2A F2 F1A 128.5(10) . . ?
F2A F2 P1 74.9(7) . . ?
F1A F2 P1 61.3(5) . . ?
F3A F3 P1 80.5(10) . . ?
F3A F3 F2A 132.8(12) . . ?
P1 F3 F2A 62.9(5) . . ?
F4A F4 P1 68.7(10) . . ?
F4A F4 F3A 128.1(14) . . ?
P1 F4 F3A 59.6(4) . . ?
F2 F2A F3 117.7(9) . . ?
F2 F2A P1 67.7(6) . . ?
F3 F2A P1 57.5(4) . . ?
F1 F1A F2 135.1(11) . . ?
F1 F1A P1 75.6(8) . . ?
F2 F1A P1 61.5(5) . . ?
F4 F4A P1 81.9(11) . . ?
F4 F4A F1 146.1(14) . . ?
P1 F4A F1 64.2(5) . . ?
F3 F3A P1 70.7(9) . . ?
F3 F3A F4 124.6(13) . . ?
P1 F3A F4 58.2(5) . . ?

loop_
_geom_bond_atom_site_label_1
_geom_bond_atom_site_label_2
_geom_bond_distance
_geom_bond_site_symmetry_2
_geom_bond_publ_flag
Pd N1 2.026(3) 2_755 ?
Pd N1 2.026(3) . ?
Pd N2 2.044(3) 2_755 ?
Pd N2 2.044(3) . ?
N1 C1 1.339(5) . ?
N1 C5 1.366(4) . ?
N2 C10 1.330(5) . ?
N2 C6 1.384(4) . ?
O1 C4 1.364(4) . ?
O1 C11 1.449(5) . ?
O2 C7 1.350(4) . ?
O2 C12 1.437(5) . ?
C1 C2 1.382(5) . ?
C2 C3 1.371(6) . ?
C3 C4 1.392(5) . ?
C4 C5 1.398(5) . ?
C5 C6 1.481(5) . ?
C6 C7 1.396(5) . ?
C7 C8 1.400(6) . ?
C8 C9 1.369(6) . ?
C9 C10 1.385(5) . ?
C11 C12 1.493(7) . ?
P1 F4A 1.498(9) . ?
P1 F3 1.545(7) . ?
P1 F1A 1.559(8) . ?
P1 F2 1.562(7) . ?
P1 F4 1.592(8) . ?
P1 F6 1.595(3) . ?
P1 F1 1.597(7) . ?
P1 F5 1.597(3) . ?
P1 F3A 1.615(9) . ?
P1 F2A 1.630(8) . ?
F1 F1A 0.909(12) . ?
F1 F4A 1.506(16) . ?
F2 F2A 1.025(11) . ?
F2 F1A 1.494(15) . ?
F3 F3A 0.788(11) . ?
F3 F2A 1.581(14) . ?
F4 F4A 0.791(13) . ?
F4 F3A 1.657(16) . ?

loop_
_geom_torsion_atom_site_label_1
_geom_torsion_atom_site_label_2
_geom_torsion_atom_site_label_3
_geom_torsion_atom_site_label_4
_geom_torsion
_geom_torsion_site_symmetry_1
_geom_torsion_site_symmetry_2
_geom_torsion_site_symmetry_3
_geom_torsion_site_symmetry_4
_geom_torsion_publ_flag
N1 Pd N1 C1 0(100) 2_755 . . . ?
N2 Pd N1 C1 24.2(3) 2_755 . . . ?
N2 Pd N1 C1 -155.8(3) . . . . ?
N1 Pd N1 C5 0(100) 2_755 . . . ?
N2 Pd N1 C5 -160.3(2) 2_755 . . . ?
N2 Pd N1 C5 19.7(2) . . . . ?
N1 Pd N2 C10 -17.7(3) 2_755 . . . ?
N1 Pd N2 C10 162.3(3) . . . . ?
N2 Pd N2 C10 -43(100) 2_755 . . . ?
N1 Pd N2 C6 150.8(2) 2_755 . . . ?
N1 Pd N2 C6 -29.2(2) . . . . ?
N2 Pd N2 C6 125(100) 2_755 . . . ?
C5 N1 C1 C2 2.9(6) . . . . ?
Pd N1 C1 C2 178.2(3) . . . . ?
N1 C1 C2 C3 -3.5(6) . . . . ?
C1 C2 C3 C4 0.0(6) . . . . ?
C11 O1 C4 C3 -96.2(4) . . . . ?
C11 O1 C4 C5 88.7(4) . . . . ?
C2 C3 C4 O1 -171.4(4) . . . . ?
C2 C3 C4 C5 3.8(6) . . . . ?
C1 N1 C5 C4 1.0(5) . . . . ?
Pd N1 C5 C4 -174.8(2) . . . . ?
C1 N1 C5 C6 168.5(3) . . . . ?
Pd N1 C5 C6 -7.4(4) . . . . ?
O1 C4 C5 N1 170.7(3) . . . . ?
C3 C4 C5 N1 -4.3(5) . . . . ?
O1 C4 C5 C6 4.7(5) . . . . ?
C3 C4 C5 C6 -170.4(3) . . . . ?
C10 N2 C6 C7 14.5(5) . . . . ?
Pd N2 C6 C7 -154.7(3) . . . . ?
C10 N2 C6 C5 -157.7(3) . . . . ?
Pd N2 C6 C5 33.1(3) . . . . ?
N1 C5 C6 N2 -17.2(4) . . . . ?
C4 C5 C6 N2 149.4(3) . . . . ?
N1 C5 C6 C7 171.7(4) . . . . ?
C4 C5 C6 C7 -21.7(6) . . . . ?
C12 O2 C7 C6 -9.3(6) . . . . ?
C12 O2 C7 C8 169.7(4) . . . . ?
N2 C6 C7 O2 163.6(4) . . . . ?
C5 C6 C7 O2 -25.8(7) . . . . ?
N2 C6 C7 C8 -15.3(5) . . . . ?
C5 C6 C7 C8 155.3(4) . . . . ?
O2 C7 C8 C9 -173.4(4) . . . . ?
C6 C7 C8 C9 5.7(6) . . . . ?
C7 C8 C9 C10 5.1(7) . . . . ?
C6 N2 C10 C9 -3.6(6) . . . . ?
Pd N2 C10 C9 163.9(3) . . . . ?
C8 C9 C10 N2 -6.4(6) . . . . ?
C4 O1 C11 C12 -68.3(4) . . . . ?
C7 O2 C12 C11 94.2(4) . . . . ?
O1 C11 C12 O2 -52.0(4) . . . . ?
F4A P1 F1 F1A 175.8(12) . . . . ?
F3 P1 F1 F1A -126(4) . . . . ?
F2 P1 F1 F1A -11.4(10) . . . . ?
F4 P1 F1 F1A 175.5(10) . . . . ?
F6 P1 F1 F1A 84.1(10) . . . . ?
F5 P1 F1 F1A -95.4(9) . . . . ?
F3A P1 F1 F1A 166.7(10) . . . . ?
F2A P1 F1 F1A 3.6(12) . . . . ?
F3 P1 F1 F4A 59(5) . . . . ?
F1A P1 F1 F4A -175.8(12) . . . . ?
F2 P1 F1 F4A 172.8(6) . . . . ?
F4 P1 F1 F4A -0.2(8) . . . . ?
F6 P1 F1 F4A -91.7(6) . . . . ?
F5 P1 F1 F4A 88.8(6) . . . . ?
F3A P1 F1 F4A -9.1(11) . . . . ?
F2A P1 F1 F4A -172.1(7) . . . . ?
F4A P1 F2 F2A 170.7(10) . . . . ?
F3 P1 F2 F2A -26.5(8) . . . . ?
F1A P1 F2 F2A 151.9(10) . . . . ?
F4 P1 F2 F2A -131(4) . . . . ?
F6 P1 F2 F2A 69.3(8) . . . . ?
F1 P1 F2 F2A 159.4(8) . . . . ?
F5 P1 F2 F2A -110.3(8) . . . . ?
F3A P1 F2 F2A -19.5(10) . . . . ?
F4A P1 F2 F1A 18.8(11) . . . . ?
F3 P1 F2 F1A -178.4(6) . . . . ?
F4 P1 F2 F1A 77(4) . . . . ?
F6 P1 F2 F1A -82.7(5) . . . . ?
F1 P1 F2 F1A 7.5(6) . . . . ?
F5 P1 F2 F1A 97.8(5) . . . . ?
F3A P1 F2 F1A -171.4(6) . . . . ?
F2A P1 F2 F1A -151.9(10) . . . . ?
F4A P1 F3 F3A -23.0(14) . . . . ?
F1A P1 F3 F3A 164.8(11) . . . . ?
F2 P1 F3 F3A 167.5(12) . . . . ?
F4 P1 F3 F3A -19.7(12) . . . . ?
F6 P1 F3 F3A 71.7(12) . . . . ?
F1 P1 F3 F3A -79(5) . . . . ?
F5 P1 F3 F3A -108.8(12) . . . . ?
F2A P1 F3 F3A 149.2(14) . . . . ?
F4A P1 F3 F2A -172.2(6) . . . . ?
F1A P1 F3 F2A 15.6(12) . . . . ?
F2 P1 F3 F2A 18.3(6) . . . . ?
F4 P1 F3 F2A -168.9(6) . . . . ?
F6 P1 F3 F2A -77.5(5) . . . . ?
F1 P1 F3 F2A 132(4) . . . . ?
F5 P1 F3 F2A 102.0(5) . . . . ?
F3A P1 F3 F2A -149.2(14) . . . . ?
F3 P1 F4 F4A -174.1(15) . . . . ?
F1A P1 F4 F4A 3.2(17) . . . . ?
F2 P1 F4 F4A -70(5) . . . . ?
F6 P1 F4 F4A 90.4(15) . . . . ?
F1 P1 F4 F4A 0.4(15) . . . . ?
F5 P1 F4 F4A -90.0(15) . . . . ?
F3A P1 F4 F4A 175.3(17) . . . . ?
F2A P1 F4 F4A 168.1(12) . . . . ?
F4A P1 F4 F3A -175.3(17) . . . . ?
F3 P1 F4 F3A 10.6(6) . . . . ?
F1A P1 F4 F3A -172.1(6) . . . . ?
F2 P1 F4 F3A 115(4) . . . . ?
F6 P1 F4 F3A -84.9(4) . . . . ?
F1 P1 F4 F3A -174.9(5) . . . . ?
F5 P1 F4 F3A 94.7(4) . . . . ?
F2A P1 F4 F3A -7.2(11) . . . . ?
F1A F2 F2A F3 61.2(15) . . . . ?
P1 F2 F2A F3 29.4(8) . . . . ?
F1A F2 F2A P1 31.8(10) . . . . ?
F3A F3 F2A F2 -76(2) . . . . ?
P1 F3 F2A F2 -32.6(10) . . . . ?
F3A F3 F2A P1 -43.5(18) . . . . ?
F4A P1 F2A F2 -135(5) . . . . ?
F3 P1 F2A F2 148.9(10) . . . . ?
F1A P1 F2A F2 -23.3(8) . . . . ?
F4 P1 F2A F2 169.7(8) . . . . ?
F6 P1 F2A F2 -109.9(8) . . . . ?
F1 P1 F2A F2 -25.3(10) . . . . ?
F5 P1 F2A F2 70.1(8) . . . . ?
F3A P1 F2A F2 163.3(8) . . . . ?
F4A P1 F2A F3 76(5) . . . . ?
F1A P1 F2A F3 -172.2(6) . . . . ?
F2 P1 F2A F3 -148.9(10) . . . . ?
F4 P1 F2A F3 20.7(11) . . . . ?
F6 P1 F2A F3 101.1(5) . . . . ?
F1 P1 F2A F3 -174.2(5) . . . . ?
F5 P1 F2A F3 -78.8(5) . . . . ?
F3A P1 F2A F3 14.3(6) . . . . ?
F4A F1 F1A F2 22(3) . . . . ?
P1 F1 F1A F2 17.0(14) . . . . ?
F4A F1 F1A P1 4.6(13) . . . . ?
F2A F2 F1A F1 -54(2) . . . . ?
P1 F2 F1A F1 -18.8(16) . . . . ?
F2A F2 F1A P1 -35.5(11) . . . . ?
F4A P1 F1A F1 -3.6(10) . . . . ?
F3 P1 F1A F1 169.5(9) . . . . ?
F2 P1 F1A F1 166.4(12) . . . . ?
F4 P1 F1A F1 -5.2(12) . . . . ?
F6 P1 F1A F1 -95.0(9) . . . . ?
F5 P1 F1A F1 85.6(9) . . . . ?
F3A P1 F1A F1 -117(5) . . . . ?
F2A P1 F1A F1 -177.0(10) . . . . ?
F4A P1 F1A F2 -170.0(6) . . . . ?
F3 P1 F1A F2 3.2(12) . . . . ?
F4 P1 F1A F2 -171.6(6) . . . . ?
F6 P1 F1A F2 98.6(4) . . . . ?
F1 P1 F1A F2 -166.4(12) . . . . ?
F5 P1 F1A F2 -80.7(5) . . . . ?
F3A P1 F1A F2 76(5) . . . . ?
F2A P1 F1A F2 16.6(6) . . . . ?
F3A F4 F4A P1 5.2(18) . . . . ?
P1 F4 F4A F1 -1(3) . . . . ?
F3A F4 F4A F1 4(5) . . . . ?
F3 P1 F4A F4 6.7(17) . . . . ?
F1A P1 F4A F4 -177.2(15) . . . . ?
F2 P1 F4A F4 167.1(10) . . . . ?
F6 P1 F4A F4 -90.4(14) . . . . ?
F1 P1 F4A F4 -179.6(17) . . . . ?
F5 P1 F4A F4 89.5(14) . . . . ?
F3A P1 F4A F4 -4.2(15) . . . . ?
F2A P1 F4A F4 -65(6) . . . . ?
F3 P1 F4A F1 -173.8(5) . . . . ?
F1A P1 F4A F1 2.3(7) . . . . ?
F2 P1 F4A F1 -13.4(12) . . . . ?
F4 P1 F4A F1 179.6(17) . . . . ?
F6 P1 F4A F1 89.2(5) . . . . ?
F5 P1 F4A F1 -90.9(5) . . . . ?
F3A P1 F4A F1 175.4(6) . . . . ?
F2A P1 F4A F1 114(5) . . . . ?
F1A F1 F4A F4 -4(4) . . . . ?
P1 F1 F4A F4 1(3) . . . . ?
F1A F1 F4A P1 -5.1(14) . . . . ?
F2A F3 F3A P1 38.4(15) . . . . ?
P1 F3 F3A F4 23.2(13) . . . . ?
F2A F3 F3A F4 62(2) . . . . ?
F4A P1 F3A F3 159.9(12) . . . . ?
F1A P1 F3A F3 -87(5) . . . . ?
F2 P1 F3A F3 -14.6(14) . . . . ?
F4 P1 F3A F3 157.6(14) . . . . ?
F6 P1 F3A F3 -108.7(12) . . . . ?
F1 P1 F3A F3 167.6(9) . . . . ?
F5 P1 F3A F3 70.6(12) . . . . ?
F2A P1 F3A F3 -26.4(12) . . . . ?
F4A P1 F3A F4 2.3(8) . . . . ?
F3 P1 F3A F4 -157.6(14) . . . . ?
F1A P1 F3A F4 116(5) . . . . ?
F2 P1 F3A F4 -172.2(6) . . . . ?
F6 P1 F3A F4 93.7(5) . . . . ?
F1 P1 F3A F4 10.0(10) . . . . ?
F5 P1 F3A F4 -86.9(5) . . . . ?
F2A P1 F3A F4 176.1(6) . . . . ?
F4A F4 F3A F3 -32(3) . . . . ?
P1 F4 F3A F3 -25.9(15) . . . . ?
F4A F4 F3A P1 -6(2) . . . . ?
